data_2203590
loop_
_publ_author_name
'Hartung, Jens'
'\<Spehar, Kristina'
'Svoboda, Ingrid'
'Fuess, Hartmut'

_publ_section_title
;
 An instance of tandem hydrogen bonding: the geometry of
 indan-1,2-dione 2-oxime in the solid state
;
_journal_issue 5
_journal_name_full 'Acta Crystallographica Section E'
_journal_page_first o752
_journal_page_last o753
_journal_paper_doi 10.1107/S1600536804007767
_journal_volume 60
_journal_year 2004
_chemical_formula_iupac 'C9 H7 N O2'
_chemical_formula_moiety 'C9 H7 N O2'
_chemical_formula_sum 'C9 H7 N O2'
_chemical_formula_weight 161.16
_chemical_name_systematic
;
Indan-1,2-dione 2-oxime
;
_space_group_IT_number 14
_symmetry_cell_setting monoclinic
_symmetry_space_group_name_Hall '-P 2yn'
_symmetry_space_group_name_H-M 'P 1 21/n 1'
_atom_sites_solution_hydrogens difmap
_atom_sites_solution_primary direct
_atom_sites_solution_secondary difmap
_audit_creation_method SHELXL-97
_cell_angle_alpha 90.00
_cell_angle_beta 95.97(2)
_cell_angle_gamma 90.00
_cell_formula_units_Z 4
_cell_length_a 6.169(2)
_cell_length_b 5.410(2)
_cell_length_c 22.606(4)
_cell_measurement_reflns_used 1212
_cell_measurement_temperature 300(2)
_cell_measurement_theta_max 48.969
_cell_measurement_theta_min 6.795
_cell_volume 750.4(4)
_computing_cell_refinement
;
CrysAlis RED (Oxford Diffraction, 2001)
;
_computing_data_collection
;
CrysAlis CCD (Oxford Diffraction, 2001)
;
_computing_data_reduction
;
CrysAlis RED
;
_computing_molecular_graphics
;
ORTEP-3 (Farrugia,1997) and PLATON2002 (Spek,2002)
;
_computing_publication_material SHELXL97
_computing_structure_refinement 'SHELXL97 (Sheldrick, 1997)'
_computing_structure_solution 'SHELXS97 (Sheldrick, 1997)'
_diffrn_ambient_temperature 300(2)
_diffrn_detector_area_resol_mean 'Sapphire CCD detector'
_diffrn_measured_fraction_theta_full 0.993
_diffrn_measured_fraction_theta_max 0.993
_diffrn_measurement_device_type 'Oxford Diffraction Xcalibur CCD'
_diffrn_measurement_method
;
Rotation method data acquisition using \w
;
_diffrn_radiation_monochromator graphite
_diffrn_radiation_source 'fine-focus sealed tube'
_diffrn_radiation_type MoK\a
_diffrn_radiation_wavelength 0.71073
_diffrn_reflns_av_R_equivalents 0.0307
_diffrn_reflns_av_sigmaI/netI 0.0406
_diffrn_reflns_limit_h_max 6
_diffrn_reflns_limit_h_min -7
_diffrn_reflns_limit_k_max 6
_diffrn_reflns_limit_k_min -6
_diffrn_reflns_limit_l_max 24
_diffrn_reflns_limit_l_min -28
_diffrn_reflns_number 4349
_diffrn_reflns_theta_full 26.37
_diffrn_reflns_theta_max 26.37
_diffrn_reflns_theta_min 4.18
_diffrn_standards_decay_% 0
_diffrn_standards_number 0
_exptl_absorpt_coefficient_mu 0.103
_exptl_absorpt_correction_type none
_exptl_crystal_colour brown
_exptl_crystal_density_diffrn 1.427
_exptl_crystal_density_method 'not measured'
_exptl_crystal_description prism
_exptl_crystal_F_000 336
_exptl_crystal_size_max 0.40
_exptl_crystal_size_mid 0.16
_exptl_crystal_size_min 0.10
_refine_diff_density_max 0.139
_refine_diff_density_min -0.132
_refine_ls_extinction_coef 0.012(5)
_refine_ls_extinction_expression Fc^*^=kFc[1+0.001xFc^2^\l^3^/sin(2\q)]^-1/4^
_refine_ls_extinction_method SHELXL97
_refine_ls_goodness_of_fit_ref 1.044
_refine_ls_hydrogen_treatment refxyz
_refine_ls_matrix_type full
_refine_ls_number_parameters 131
_refine_ls_number_reflns 1527
_refine_ls_number_restraints 0
_refine_ls_restrained_S_all 1.044
_refine_ls_R_factor_all 0.0758
_refine_ls_R_factor_gt 0.0439
_refine_ls_shift/su_max 0.004
_refine_ls_shift/su_mean 0.000
_refine_ls_structure_factor_coef Fsqd
_refine_ls_weighting_details 'calc w = 1/[\s^2^(Fo^2^)+(0.0524P)^2^] where P = (Fo^2^+2Fc^2^)/3'
_refine_ls_weighting_scheme calc
_refine_ls_wR_factor_gt 0.0943
_refine_ls_wR_factor_ref 0.1067
_reflns_number_gt 1075
_reflns_number_total 1527
_reflns_threshold_expression I>2\s(I)
_cod_data_source_file fl6093.cif
_cod_data_source_block I
_cod_depositor_comments
;
The following automatic conversions were performed:

'_chemical_melting_point' value 'not meassured' was changed to '?' -
the value is undefined or not given.

Automatic conversion script
Id: cif_fix_values 1646 2011-03-28 12:23:43Z adriana 

The following automatic conversions were performed:

'_chemical_melting_point' value 'not meassured' was changed to '?' -
the value is undefined or not given.

Automatic conversion script
Id: cif_fix_values 1715 2011-07-08 13:25:40Z adriana 
;
_cod_original_sg_symbol_H-M 'P 21/n'
_cod_database_code 2203590
_cod_database_fobs_code 2203590

loop_
_symmetry_equiv_pos_as_xyz
'x, y, z'
'-x+1/2, y+1/2, -z+1/2'
'-x, -y, -z'
'x-1/2, -y-1/2, z-1/2'

loop_
_atom_site_label
_atom_site_fract_x
_atom_site_fract_y
_atom_site_fract_z
_atom_site_U_iso_or_equiv
_atom_site_adp_type
_atom_site_calc_flag
_atom_site_occupancy
_atom_site_type_symbol
C1 0.5660(3) 0.0097(3) 0.11794(8) 0.0431(5) Uani d 1 C
C2 0.4028(3) 0.1021(3) 0.06866(8) 0.0403(4) Uani d 1 C
C3 0.1987(3) -0.0472(4) 0.06588(9) 0.0426(5) Uani d 1 C
H3A 0.166(3) -0.144(4) 0.0282(8) 0.051 Uiso d 1 H
H3B 0.076(3) 0.054(3) 0.0726(8) 0.051 Uiso d 1 H
C4 0.2489(3) -0.2307(3) 0.11549(8) 0.0383(4) Uani d 1 C
C5 0.4572(3) -0.1977(3) 0.14462(8) 0.0389(4) Uani d 1 C
C6 0.5346(3) -0.3518(4) 0.19155(9) 0.0513(5) Uani d 1 C
H6 0.671(3) -0.325(4) 0.2095(9) 0.062 Uiso d 1 H
C7 0.4025(3) -0.5362(4) 0.20887(9) 0.0534(5) Uani d 1 C
H7 0.450(3) -0.645(4) 0.2411(9) 0.064 Uiso d 1 H
C8 0.1953(3) -0.5685(4) 0.18000(9) 0.0515(5) Uani d 1 C
H8 0.108(3) -0.702(4) 0.1934(9) 0.062 Uiso d 1 H
C9 0.1170(3) -0.4167(3) 0.13363(9) 0.0456(5) Uani d 1 C
H9 -0.026(3) -0.443(3) 0.1128(8) 0.055 Uiso d 1 H
N1 0.4495(2) 0.2830(3) 0.03618(7) 0.0464(4) Uani d 1 N
O1 0.2780(2) 0.3383(3) -0.00737(6) 0.0591(4) Uani d 1 O
H1 0.345(3) 0.488(4) -0.0274(9) 0.071 Uiso d 1 H
O2 0.7468(2) 0.0928(3) 0.13173(7) 0.0630(5) Uani d 1 O

loop_
_atom_site_aniso_label
_atom_site_aniso_U_11
_atom_site_aniso_U_22
_atom_site_aniso_U_33
_atom_site_aniso_U_12
_atom_site_aniso_U_13
_atom_site_aniso_U_23
C1 0.0355(10) 0.0436(10) 0.0512(11) -0.0028(8) 0.0093(8) -0.0095(9)
C2 0.0416(10) 0.0374(10) 0.0438(10) -0.0010(8) 0.0126(8) -0.0044(8)
C3 0.0397(10) 0.0417(11) 0.0465(11) -0.0032(8) 0.0049(9) 0.0015(9)
C4 0.0388(10) 0.0357(9) 0.0416(10) -0.0014(7) 0.0092(8) -0.0041(8)
C5 0.0383(9) 0.0385(10) 0.0407(10) -0.0004(8) 0.0072(8) -0.0041(8)
C6 0.0466(11) 0.0561(12) 0.0497(12) 0.0046(10) -0.0013(9) -0.0034(10)
C7 0.0648(13) 0.0497(12) 0.0455(12) 0.0065(10) 0.0044(10) 0.0076(9)
C8 0.0619(13) 0.0455(12) 0.0496(12) -0.0055(9) 0.0178(10) 0.0036(9)
C9 0.0433(11) 0.0455(11) 0.0487(12) -0.0064(9) 0.0072(9) -0.0004(9)
N1 0.0512(9) 0.0426(9) 0.0465(9) -0.0037(7) 0.0101(7) -0.0010(7)
O1 0.0636(9) 0.0562(9) 0.0560(9) -0.0119(7) -0.0007(7) 0.0125(7)
O2 0.0402(8) 0.0633(9) 0.0851(11) -0.0120(6) 0.0048(7) -0.0054(8)

loop_
_atom_type_symbol
_atom_type_description
_atom_type_scat_dispersion_real
_atom_type_scat_dispersion_imag
_atom_type_scat_source
C C 0.0033 0.0016 'International Tables Vol C Tables 4.2.6.8 and 6.1.1.4'
H H 0.0000 0.0000 'International Tables Vol C Tables 4.2.6.8 and 6.1.1.4'
N N 0.0061 0.0033 'International Tables Vol C Tables 4.2.6.8 and 6.1.1.4'
O O 0.0106 0.0060 'International Tables Vol C Tables 4.2.6.8 and 6.1.1.4'

loop_
_geom_angle_atom_site_label_1
_geom_angle_atom_site_label_2
_geom_angle_atom_site_label_3
_geom_angle
O2 C1 C5 128.67(17)
O2 C1 C2 126.35(17)
C5 C1 C2 104.97(14)
N1 C2 C3 129.21(17)
N1 C2 C1 120.45(16)
C3 C2 C1 110.34(15)
C2 C3 C4 102.61(14)
C2 C3 H3A 114.2(10)
C4 C3 H3A 107.3(11)
C2 C3 H3B 111.3(11)
C4 C3 H3B 111.3(11)
H3A C3 H3B 109.9(14)
C9 C4 C5 119.69(17)
C9 C4 C3 128.24(16)
C5 C4 C3 112.07(15)
C4 C5 C6 120.60(17)
C4 C5 C1 110.01(16)
C6 C5 C1 129.39(17)
C7 C6 C5 119.09(18)
C7 C6 H6 122.6(13)
C5 C6 H6 118.3(13)
C6 C7 C8 120.28(19)
C6 C7 H7 121.4(12)
C8 C7 H7 118.3(12)
C9 C8 C7 121.10(19)
C9 C8 H8 121.2(11)
C7 C8 H8 117.7(11)
C8 C9 C4 119.24(18)
C8 C9 H9 120.9(11)
C4 C9 H9 119.8(11)
C2 N1 O1 111.66(14)
N1 O1 H1 99.6(11)

loop_
_geom_bond_atom_site_label_1
_geom_bond_atom_site_label_2
_geom_bond_distance
C1 O2 1.2130(19)
C1 C5 1.469(2)
C1 C2 1.507(2)
C2 N1 1.275(2)
C2 C3 1.492(2)
C3 C4 1.506(2)
C3 H3A 1.000(19)
C3 H3B 0.958(18)
C4 C9 1.383(2)
C4 C5 1.393(2)
C5 C6 1.394(3)
C6 C7 1.370(3)
C6 H6 0.908(19)
C7 C8 1.384(3)
C7 H7 0.96(2)
C8 C9 1.379(3)
C8 H8 0.97(2)
C9 H9 0.966(18)
N1 O1 1.400(2)
O1 H1 1.03(2)

loop_
_geom_hbond_atom_site_label_D
_geom_hbond_atom_site_label_H
_geom_hbond_atom_site_label_A
_geom_hbond_site_symmetry_A
_geom_hbond_distance_DH
_geom_hbond_distance_HA
_geom_hbond_distance_DA
_geom_hbond_angle_DHA
O1 H1 N1 3_665 1.03(2) 1.80(2) 2.770(2) 155.0(16)

loop_
_geom_torsion_atom_site_label_1
_geom_torsion_atom_site_label_2
_geom_torsion_atom_site_label_3
_geom_torsion_atom_site_label_4
_geom_torsion
O2 C1 C2 N1 0.8(3)
C5 C1 C2 N1 -179.44(15)
O2 C1 C2 C3 -179.62(18)
C5 C1 C2 C3 0.14(18)
N1 C2 C3 C4 179.54(17)
C1 C2 C3 C4 0.01(19)
C2 C3 C4 C9 179.97(17)
C2 C3 C4 C5 -0.2(2)
C9 C4 C5 C6 0.5(3)
C3 C4 C5 C6 -179.34(17)
C9 C4 C5 C1 -179.86(15)
C3 C4 C5 C1 0.3(2)
O2 C1 C5 C4 179.50(18)
C2 C1 C5 C4 -0.24(18)
O2 C1 C5 C6 -0.9(3)
C2 C1 C5 C6 179.32(17)
C4 C5 C6 C7 -0.2(3)
C1 C5 C6 C7 -179.74(17)
C5 C6 C7 C8 0.1(3)
C6 C7 C8 C9 -0.2(3)
C7 C8 C9 C4 0.5(3)
C5 C4 C9 C8 -0.7(3)
C3 C4 C9 C8 179.16(18)
C3 C2 N1 O1 -0.3(3)
C1 C2 N1 O1 179.20(14)

loop_
_cod_related_entry_id
_cod_related_entry_database
_cod_related_entry_code
1 ChemSpider 4912459
